data_7022479
loop_
_publ_author_name
'Xiong, Zhi-Fang'
'Gao, Rui-Min'
'Xie, Zheng-Kun'
'Guo, Bei-Bei'
'Li, Li'
'Zhu, Yan-Yan'
'Li, Gang'

_publ_section_title
;
 Assembly of a series of MOFs based on the 2-(m-methoxyphenyl)imidazole
 dicarboxylate ligand.
;
_journal_issue 13
_journal_name_full 'Dalton transactions (Cambridge, England : 2003)'
_journal_page_first 4613
_journal_page_last 4624
_journal_paper_doi 10.1039/c2dt32727a
_journal_volume 42
_journal_year 2013
_chemical_formula_sum 'C12 H10 N2 O6 Sr'
_chemical_formula_weight 365.84
_chemical_name_systematic
;
?
;
_space_group_IT_number 14
_symmetry_cell_setting monoclinic
_symmetry_space_group_name_Hall '-P 2ybc'
_symmetry_space_group_name_H-M 'P 1 21/c 1'
_atom_sites_solution_hydrogens geom
_atom_sites_solution_primary direct
_atom_sites_solution_secondary difmap
_audit_creation_method SHELXL-97
_cell_angle_alpha 90.00
_cell_angle_beta 111.524(2)
_cell_angle_gamma 90.00
_cell_formula_units_Z 4
_cell_length_a 16.085(3)
_cell_length_b 6.6736(10)
_cell_length_c 12.681(2)
_cell_measurement_reflns_used 5014
_cell_measurement_temperature 296(2)
_cell_measurement_theta_max 27.86
_cell_measurement_theta_min 2.72
_cell_volume 1266.3(4)
_computing_cell_refinement 'Bruker SAINT'
_computing_data_collection 'Bruker APEX2'
_computing_data_reduction 'Bruker SAINT'
_computing_molecular_graphics 'Bruker SHELXTL'
_computing_publication_material 'Bruker SHELXTL'
_computing_structure_refinement 'SHELXL-97 (Sheldrick, 2008)'
_computing_structure_solution 'SHELXS-97 (Sheldrick, 2008)'
_diffrn_ambient_temperature 296(2)
_diffrn_measured_fraction_theta_full 0.993
_diffrn_measured_fraction_theta_max 0.993
_diffrn_measurement_device_type 'Bruker APEXII CCD '
_diffrn_measurement_method '\f and \w scans'
_diffrn_radiation_monochromator graphite
_diffrn_radiation_source 'sealed tube'
_diffrn_radiation_type MoK\a
_diffrn_radiation_wavelength 0.71073
_diffrn_reflns_av_R_equivalents 0.0480
_diffrn_reflns_av_unetI/netI 0.0427
_diffrn_reflns_limit_h_max 21
_diffrn_reflns_limit_h_min -20
_diffrn_reflns_limit_k_max 8
_diffrn_reflns_limit_k_min -8
_diffrn_reflns_limit_l_max 16
_diffrn_reflns_limit_l_min -16
_diffrn_reflns_number 11482
_diffrn_reflns_theta_full 27.98
_diffrn_reflns_theta_max 27.98
_diffrn_reflns_theta_min 2.72
_exptl_absorpt_coefficient_mu 4.289
_exptl_absorpt_correction_T_max 0.5469
_exptl_absorpt_correction_T_min 0.4808
_exptl_absorpt_correction_type multi-scan
_exptl_absorpt_process_details '(SADABS; Bruker, 2008)'
_exptl_crystal_colour yellow
_exptl_crystal_density_diffrn 1.919
_exptl_crystal_density_method 'not measured'
_exptl_crystal_description block
_exptl_crystal_F_000 728
_exptl_crystal_size_max 0.20
_exptl_crystal_size_mid 0.18
_exptl_crystal_size_min 0.16
_refine_diff_density_max 1.522
_refine_diff_density_min -0.714
_refine_diff_density_rms 0.115
_refine_ls_extinction_method none
_refine_ls_goodness_of_fit_ref 0.985
_refine_ls_hydrogen_treatment mixed
_refine_ls_matrix_type full
_refine_ls_number_parameters 200
_refine_ls_number_reflns 3033
_refine_ls_number_restraints 0
_refine_ls_restrained_S_all 0.985
_refine_ls_R_factor_all 0.0460
_refine_ls_R_factor_gt 0.0351
_refine_ls_shift/su_max 0.001
_refine_ls_shift/su_mean 0.000
_refine_ls_structure_factor_coef Fsqd
_refine_ls_weighting_details 'calc w=1/[\s^2^(Fo^2^)+(0.0557P)^2^+1.1286P] where P=(Fo^2^+2Fc^2^)/3'
_refine_ls_weighting_scheme calc
_refine_ls_wR_factor_gt 0.0852
_refine_ls_wR_factor_ref 0.0924
_reflns_number_gt 2524
_reflns_number_total 3033
_reflns_threshold_expression >2sigma(I)
_cod_data_source_file c2dt32727a.txt
_cod_data_source_block a1
_cod_depositor_comments
;
The following automatic conversions were performed:

'_exptl_absorpt_correction_type' value 'Multi-scan' changed to
'multi-scan' according to
/home/saulius/struct/CIF-dictionaries/cif_core.dic dictionary named
'cif_core.dic' version 2.4.2 from 2011-04-26.

Automatic conversion script
Id: cif_fix_values 1891 2012-01-12 08:04:46Z andrius 
;
_cod_original_cell_volume 1266.3(3)
_cod_original_sg_symbol_H-M p2(1)/c
_cod_database_code 7022479

loop_
_symmetry_equiv_pos_as_xyz
'x, y, z'
'-x, y+1/2, -z+1/2'
'-x, -y, -z'
'x, -y-1/2, z-1/2'

loop_
_atom_site_label
_atom_site_type_symbol
_atom_site_fract_x
_atom_site_fract_y
_atom_site_fract_z
_atom_site_U_iso_or_equiv
_atom_site_adp_type
_atom_site_occupancy
_atom_site_symmetry_multiplicity
_atom_site_calc_flag
_atom_site_refinement_flags
Sr1 Sr 0.525800(17) 0.56429(3) 0.68184(2) 0.01650(10) Uani 1 1 d .
O2 O 0.71109(17) 0.5730(3) 0.7598(2) 0.0296(5) Uani 1 1 d .
H2 H 0.7281 0.6889 0.7602 0.044 Uiso 1 1 calc R
C2 C 0.35629(18) 0.5603(4) 0.8996(2) 0.0161(5) Uani 1 1 d .
O3 O 0.39428(14) 0.2882(3) 0.63338(16) 0.0224(4) Uani 1 1 d .
N3 N 0.28801(16) 0.5315(4) 1.0259(2) 0.0199(5) Uani 1 1 d .
C1 C 0.34476(19) 0.4390(4) 0.9814(2) 0.0167(5) Uani 1 1 d .
O5 O 0.57821(15) 0.6314(3) 0.51881(17) 0.0254(5) Uani 1 1 d .
N2 N 0.30341(17) 0.7254(4) 0.8937(2) 0.0201(5) Uani 1 1 d .
C15 C 0.38929(18) 0.2530(4) 0.5341(2) 0.0168(5) Uani 1 1 d .
C5 C 0.1698(2) 1.0081(5) 0.9122(3) 0.0270(6) Uani 1 1 d .
H5 H 0.1800 1.0083 0.8446 0.032 Uiso 1 1 calc R
C4 C 0.20643(19) 0.8579(5) 0.9916(2) 0.0220(6) Uani 1 1 d .
C6 C 0.1180(2) 1.1585(5) 0.9336(3) 0.0296(7) Uani 1 1 d .
C3 C 0.26473(19) 0.7051(4) 0.9712(2) 0.0197(5) Uani 1 1 d .
C7 C 0.1909(2) 0.8581(5) 1.0922(3) 0.0315(7) Uani 1 1 d .
H7 H 0.2150 0.7578 1.1456 0.038 Uiso 1 1 calc R
C8 C 0.1395(3) 1.0078(6) 1.1125(3) 0.0410(9) Uani 1 1 d .
H8 H 0.1294 1.0076 1.1802 0.049 Uiso 1 1 calc R
O7 O 0.47541(13) 0.4309(3) 0.85208(17) 0.0179(4) Uani 1 1 d .
O6 O 0.40965(14) 0.7131(3) 0.77082(16) 0.0204(4) Uani 1 1 d .
C9 C 0.1025(2) 1.1583(6) 1.0338(3) 0.0375(8) Uani 1 1 d .
H9 H 0.0677 1.2580 1.0484 0.045 Uiso 1 1 calc R
C11 C 0.41739(18) 0.5649(4) 0.8360(2) 0.0155(5) Uani 1 1 d .
O8 O 0.08564(19) 1.2980(4) 0.8493(2) 0.0453(7) Uani 1 1 d .
C10 C 0.0332(3) 1.4559(6) 0.8668(4) 0.0519(11) Uani 1 1 d .
H10A H 0.0663 1.5241 0.9362 0.078 Uiso 1 1 calc R
H10B H -0.0208 1.4020 0.8713 0.078 Uiso 1 1 calc R
H10C H 0.0184 1.5486 0.8047 0.078 Uiso 1 1 calc R
H1W H 0.720(3) 0.549(7) 0.818(4) 0.045(14) Uiso 1 1 d .
H2W H 0.304(2) 0.816(6) 0.860(3) 0.031(11) Uiso 1 1 d .

loop_
_atom_site_aniso_label
_atom_site_aniso_U_11
_atom_site_aniso_U_22
_atom_site_aniso_U_33
_atom_site_aniso_U_23
_atom_site_aniso_U_13
_atom_site_aniso_U_12
Sr1 0.02718(16) 0.00973(14) 0.01712(15) -0.00039(9) 0.01348(11) -0.00091(9)
O2 0.0433(14) 0.0268(12) 0.0240(13) -0.0015(10) 0.0187(11) -0.0025(10)
C2 0.0195(13) 0.0157(12) 0.0147(12) 0.0005(10) 0.0084(10) 0.0030(10)
O3 0.0315(11) 0.0207(10) 0.0179(9) -0.0044(8) 0.0126(8) -0.0044(9)
N3 0.0243(12) 0.0207(12) 0.0183(12) 0.0020(10) 0.0120(10) 0.0029(10)
C1 0.0210(13) 0.0150(12) 0.0158(13) -0.0015(10) 0.0086(10) 0.0003(10)
O5 0.0407(13) 0.0192(10) 0.0225(10) -0.0031(9) 0.0189(9) -0.0080(9)
N2 0.0263(13) 0.0167(12) 0.0211(12) 0.0053(10) 0.0132(10) 0.0035(10)
C15 0.0206(13) 0.0144(12) 0.0166(12) 0.0004(10) 0.0082(11) 0.0019(10)
C5 0.0312(16) 0.0271(15) 0.0259(15) 0.0039(13) 0.0144(13) 0.0077(13)
C4 0.0207(14) 0.0221(14) 0.0265(15) -0.0005(12) 0.0124(12) 0.0030(11)
C6 0.0290(16) 0.0270(16) 0.0332(17) 0.0006(14) 0.0120(13) 0.0079(13)
C3 0.0214(13) 0.0200(13) 0.0214(13) 0.0013(11) 0.0123(11) 0.0021(11)
C7 0.0400(19) 0.0327(17) 0.0279(16) 0.0061(14) 0.0195(14) 0.0122(15)
C8 0.054(2) 0.046(2) 0.0341(19) 0.0001(17) 0.0293(18) 0.0134(19)
O7 0.0245(10) 0.0118(9) 0.0210(10) -0.0015(7) 0.0127(8) 0.0024(7)
O6 0.0293(11) 0.0138(9) 0.0220(10) 0.0019(8) 0.0140(8) 0.0025(8)
C9 0.0384(19) 0.0339(19) 0.046(2) -0.0031(16) 0.0228(16) 0.0147(15)
C11 0.0206(13) 0.0110(11) 0.0163(13) -0.0033(10) 0.0085(10) -0.0036(10)
O8 0.0586(17) 0.0344(13) 0.0457(15) 0.0114(12) 0.0225(13) 0.0280(13)
C10 0.058(3) 0.034(2) 0.065(3) 0.0101(19) 0.024(2) 0.0258(19)

loop_
_atom_type_symbol
_atom_type_description
_atom_type_scat_dispersion_real
_atom_type_scat_dispersion_imag
_atom_type_scat_source
C C 0.0033 0.0016 'International Tables Vol C Tables 4.2.6.8 and 6.1.1.4'
H H 0.0000 0.0000 'International Tables Vol C Tables 4.2.6.8 and 6.1.1.4'
N N 0.0061 0.0033 'International Tables Vol C Tables 4.2.6.8 and 6.1.1.4'
O O 0.0106 0.0060 'International Tables Vol C Tables 4.2.6.8 and 6.1.1.4'
Sr Sr -1.5307 3.2498 'International Tables Vol C Tables 4.2.6.8 and 6.1.1.4'

loop_
_geom_angle_atom_site_label_1
_geom_angle_atom_site_label_2
_geom_angle_atom_site_label_3
_geom_angle
_geom_angle_site_symmetry_1
_geom_angle_site_symmetry_3
O7 Sr1 O5 70.70(7) 2_656 .
O7 Sr1 O6 157.68(6) 2_656 2_646
O5 Sr1 O6 97.23(7) . 2_646
O7 Sr1 O3 64.68(6) 2_656 2_656
O5 Sr1 O3 114.68(7) . 2_656
O6 Sr1 O3 106.51(6) 2_646 2_656
O7 Sr1 O3 132.62(6) 2_656 .
O5 Sr1 O3 113.63(6) . .
O6 Sr1 O3 69.08(6) 2_646 .
O3 Sr1 O3 131.64(3) 2_656 .
O7 Sr1 O6 75.37(6) 2_656 .
O5 Sr1 O6 139.59(7) . .
O6 Sr1 O6 121.67(5) 2_646 .
O3 Sr1 O6 67.21(6) 2_656 .
O3 Sr1 O6 75.04(6) . .
O7 Sr1 O7 118.33(5) 2_656 .
O5 Sr1 O7 170.96(6) . .
O6 Sr1 O7 74.08(6) 2_646 .
O3 Sr1 O7 71.04(6) 2_656 .
O3 Sr1 O7 61.35(6) . .
O6 Sr1 O7 48.35(6) . .
O7 Sr1 O2 88.87(7) 2_656 .
O5 Sr1 O2 69.69(7) . .
O6 Sr1 O2 69.10(7) 2_646 .
O3 Sr1 O2 64.43(7) 2_656 .
O3 Sr1 O2 138.11(7) . .
O6 Sr1 O2 131.33(7) . .
O7 Sr1 O2 108.54(7) . .
O7 Sr1 O5 109.74(7) 2_656 3_666
O5 Sr1 O5 67.01(8) . 3_666
O6 Sr1 O5 80.85(6) 2_646 3_666
O3 Sr1 O5 171.81(6) 2_656 3_666
O3 Sr1 O5 47.05(6) . 3_666
O6 Sr1 O5 106.06(6) . 3_666
O7 Sr1 O5 108.40(6) . 3_666
O2 Sr1 O5 122.58(7) . 3_666
O7 Sr1 Sr1 42.27(5) 2_656 2_656
O5 Sr1 Sr1 112.92(5) . 2_656
O6 Sr1 Sr1 143.25(4) 2_646 2_656
O3 Sr1 Sr1 42.44(4) 2_656 2_656
O3 Sr1 Sr1 113.56(4) . 2_656
O6 Sr1 Sr1 39.15(4) . 2_656
O7 Sr1 Sr1 76.08(4) . 2_656
O2 Sr1 Sr1 101.27(5) . 2_656
O5 Sr1 Sr1 129.37(5) 3_666 2_656
O7 Sr1 Sr1 155.65(5) 2_656 2_646
O5 Sr1 Sr1 133.20(5) . 2_646
O6 Sr1 Sr1 42.09(4) 2_646 2_646
O3 Sr1 Sr1 101.38(4) 2_656 2_646
O3 Sr1 Sr1 41.98(4) . 2_646
O6 Sr1 Sr1 80.82(4) . 2_646
O7 Sr1 Sr1 37.89(4) . 2_646
O2 Sr1 Sr1 103.32(5) . 2_646
O5 Sr1 Sr1 81.59(4) 3_666 2_646
Sr1 Sr1 Sr1 113.806(15) 2_656 2_646
O7 Sr1 Sr1 91.36(5) 2_656 3_666
O5 Sr1 Sr1 35.35(5) . 3_666
O6 Sr1 Sr1 88.38(4) 2_646 3_666
O3 Sr1 Sr1 149.33(4) 2_656 3_666
O3 Sr1 Sr1 78.48(4) . 3_666
O6 Sr1 Sr1 127.44(4) . 3_666
O7 Sr1 Sr1 139.59(4) . 3_666
O2 Sr1 Sr1 98.08(5) . 3_666
O5 Sr1 Sr1 31.66(4) 3_666 3_666
Sr1 Sr1 Sr1 128.370(10) 2_656 3_666
Sr1 Sr1 Sr1 107.357(11) 2_646 3_666
O7 Sr1 H1W 94.3(9) 2_656 .
O5 Sr1 H1W 83.6(10) . .
O6 Sr1 H1W 65.1(8) 2_646 .
O3 Sr1 H1W 56.3(9) 2_656 .
O3 Sr1 H1W 132.7(9) . .
O6 Sr1 H1W 120.8(10) . .
O7 Sr1 H1W 94.7(10) . .
O2 Sr1 H1W 13.9(10) . .
O5 Sr1 H1W 131.5(9) 3_666 .
Sr1 Sr1 H1W 96.9(9) 2_656 .
Sr1 Sr1 H1W 93.4(9) 2_646 .
Sr1 Sr1 H1W 110.7(10) 3_666 .
Sr1 O2 H2 109.5 . .
Sr1 O2 H1W 98(4) . .
H2 O2 H1W 105.6 . .
N2 C2 C1 105.0(2) . .
N2 C2 C11 118.3(2) . .
C1 C2 C11 136.0(2) . .
Sr1 O3 Sr1 95.57(6) 2_646 .
C3 N3 C1 106.1(2) . .
C2 C1 N3 109.6(2) . .
C2 C1 C15 131.4(3) . 4_566
N3 C1 C15 118.6(2) . 4_566
C15 O5 Sr1 150.48(18) 3_666 .
C15 O5 Sr1 91.61(16) 3_666 3_666
Sr1 O5 Sr1 112.99(8) . 3_666
C3 N2 C2 108.7(2) . .
C3 N2 H2W 127(3) . .
C2 N2 H2W 123(3) . .
O5 C15 C1 120.7(2) 3_666 4_565
C4 C5 C6 120.2(3) . .
C4 C5 H5 119.9 . .
C6 C5 H5 119.9 . .
C7 C4 C5 119.6(3) . .
C7 C4 C3 120.2(3) . .
C5 C4 C3 120.0(3) . .
O8 C6 C9 125.0(3) . .
O8 C6 C5 114.9(3) . .
C9 C6 C5 120.1(3) . .
N3 C3 N2 110.5(2) . .
N3 C3 C4 126.0(3) . .
N2 C3 C4 123.5(3) . .
C8 C7 C4 119.6(3) . .
C8 C7 H7 120.2 . .
C4 C7 H7 120.2 . .
C7 C8 C9 121.3(3) . .
C7 C8 H8 119.4 . .
C9 C8 H8 119.4 . .
C11 O7 Sr1 135.78(17) . 2_646
C11 O7 Sr1 93.35(16) . .
Sr1 O7 Sr1 99.83(7) 2_646 .
C11 O6 Sr1 129.18(17) . 2_656
C11 O6 Sr1 93.92(16) . .
Sr1 O6 Sr1 98.76(7) 2_656 .
C6 C9 C8 119.2(3) . .
C6 C9 H9 120.4 . .
C8 C9 H9 120.4 . .
O7 C11 O6 123.5(3) . .
O7 C11 C2 119.9(2) . .
O6 C11 C2 116.5(2) . .
C6 O8 C10 117.5(3) . .
O8 C10 H10A 109.5 . .
O8 C10 H10B 109.5 . .
H10A C10 H10B 109.5 . .
O8 C10 H10C 109.5 . .
H10A C10 H10C 109.5 . .
H10B C10 H10C 109.5 . .

loop_
_geom_bond_atom_site_label_1
_geom_bond_atom_site_label_2
_geom_bond_distance
_geom_bond_site_symmetry_2
Sr1 O7 2.4828(18) 2_656
Sr1 O5 2.542(2) .
Sr1 O6 2.544(2) 2_646
Sr1 O3 2.677(2) 2_656
Sr1 O3 2.701(2) .
Sr1 O6 2.7013(19) .
Sr1 O7 2.719(2) .
Sr1 O2 2.775(3) .
Sr1 O5 2.803(2) 3_666
Sr1 Sr1 3.9831(5) 2_656
Sr1 Sr1 3.9831(5) 2_646
Sr1 Sr1 4.4592(9) 3_666
Sr1 H1W 2.96(5) .
O2 H2 0.8200 .
O2 H1W 0.72(5) .
C2 N2 1.377(3) .
C2 C1 1.381(4) .
C2 C11 1.482(4) .
O3 Sr1 2.677(2) 2_646
N3 C3 1.331(4) .
N3 C1 1.383(4) .
C1 C15 1.500(4) 4_566
O5 C15 1.255(3) 3_666
O5 Sr1 2.803(2) 3_666
N2 C3 1.350(3) .
N2 H2W 0.74(4) .
C15 O5 1.255(3) 3_666
C15 C1 1.500(4) 4_565
C5 C4 1.389(4) .
C5 C6 1.394(4) .
C5 H5 0.9300 .
C4 C7 1.386(4) .
C4 C3 1.471(4) .
C6 O8 1.368(4) .
C6 C9 1.382(5) .
C7 C8 1.380(5) .
C7 H7 0.9300 .
C8 C9 1.387(5) .
C8 H8 0.9300 .
O7 C11 1.254(3) .
O7 Sr1 2.4828(18) 2_646
O6 C11 1.266(3) .
O6 Sr1 2.544(2) 2_656
C9 H9 0.9300 .
O8 C10 1.417(4) .
C10 H10A 0.9600 .
C10 H10B 0.9600 .
C10 H10C 0.9600 .

loop_
_geom_hbond_atom_site_label_D
_geom_hbond_atom_site_label_H
_geom_hbond_atom_site_label_A
_geom_hbond_distance_DH
_geom_hbond_distance_HA
_geom_hbond_distance_DA
_geom_hbond_angle_DHA
_geom_hbond_site_symmetry_A
O2 H1W N3 0.72(5) 2.10(5) 2.800(4) 166(5) 3_667
N2 H2W O2 0.74(4) 2.24(4) 2.982(3) 173(4) 2_656

loop_
_geom_torsion_atom_site_label_1
_geom_torsion_atom_site_label_2
_geom_torsion_atom_site_label_3
_geom_torsion_atom_site_label_4
_geom_torsion
_geom_torsion_site_symmetry_1
_geom_torsion_site_symmetry_4
O7 Sr1 O3 Sr1 -145.92(7) 2_656 2_646
O5 Sr1 O3 Sr1 129.11(7) . 2_646
O6 Sr1 O3 Sr1 40.27(6) 2_646 2_646
O3 Sr1 O3 Sr1 -53.59(10) 2_656 2_646
O6 Sr1 O3 Sr1 -92.88(6) . 2_646
O7 Sr1 O3 Sr1 -42.51(5) . 2_646
O2 Sr1 O3 Sr1 43.67(11) . 2_646
O5 Sr1 O3 Sr1 137.35(11) 3_666 2_646
Sr1 Sr1 O3 Sr1 -100.00(5) 2_656 2_646
Sr1 Sr1 O3 Sr1 132.97(5) 3_666 2_646
N2 C2 C1 N3 -1.6(3) . .
C11 C2 C1 N3 167.9(3) . .
N2 C2 C1 C15 -174.2(3) . 4_566
C11 C2 C1 C15 -4.7(6) . 4_566
C3 N3 C1 C2 0.6(3) . .
C3 N3 C1 C15 174.4(2) . 4_566
O7 Sr1 O5 C15 21.7(4) 2_656 3_666
O6 Sr1 O5 C15 -139.0(4) 2_646 3_666
O3 Sr1 O5 C15 -27.0(4) 2_656 3_666
O3 Sr1 O5 C15 150.7(4) . 3_666
O6 Sr1 O5 C15 56.2(4) . 3_666
O7 Sr1 O5 C15 -154.8(4) . 3_666
O2 Sr1 O5 C15 -74.5(4) . 3_666
O5 Sr1 O5 C15 144.2(5) 3_666 3_666
Sr1 Sr1 O5 C15 19.5(4) 2_656 3_666
Sr1 Sr1 O5 C15 -163.9(4) 2_646 3_666
Sr1 Sr1 O5 C15 144.2(5) 3_666 3_666
O7 Sr1 O5 Sr1 -122.50(10) 2_656 3_666
O6 Sr1 O5 Sr1 76.83(9) 2_646 3_666
O3 Sr1 O5 Sr1 -171.24(7) 2_656 3_666
O3 Sr1 O5 Sr1 6.54(11) . 3_666
O6 Sr1 O5 Sr1 -88.00(11) . 3_666
O7 Sr1 O5 Sr1 61.0(5) . 3_666
O2 Sr1 O5 Sr1 141.34(10) . 3_666
O5 Sr1 O5 Sr1 0.0 3_666 3_666
Sr1 Sr1 O5 Sr1 -124.66(6) 2_656 3_666
Sr1 Sr1 O5 Sr1 51.94(11) 2_646 3_666
C1 C2 N2 C3 1.9(3) . .
C11 C2 N2 C3 -169.8(2) . .
C6 C5 C4 C7 0.2(5) . .
C6 C5 C4 C3 -177.0(3) . .
C4 C5 C6 O8 179.9(3) . .
C4 C5 C6 C9 -0.2(5) . .
C1 N3 C3 N2 0.6(3) . .
C1 N3 C3 C4 -178.5(3) . .
C2 N2 C3 N3 -1.6(3) . .
C2 N2 C3 C4 177.5(3) . .
C7 C4 C3 N3 18.5(5) . .
C5 C4 C3 N3 -164.3(3) . .
C7 C4 C3 N2 -160.5(3) . .
C5 C4 C3 N2 16.7(5) . .
C5 C4 C7 C8 -0.2(5) . .
C3 C4 C7 C8 177.0(3) . .
C4 C7 C8 C9 0.3(6) . .
O7 Sr1 O7 C11 35.36(14) 2_656 .
O5 Sr1 O7 C11 -148.4(4) . .
O6 Sr1 O7 C11 -164.74(16) 2_646 .
O3 Sr1 O7 C11 81.02(15) 2_656 .
O3 Sr1 O7 C11 -90.24(16) . .
O6 Sr1 O7 C11 5.05(14) . .
O2 Sr1 O7 C11 134.40(15) . .
O5 Sr1 O7 C11 -90.35(15) 3_666 .
Sr1 Sr1 O7 C11 36.97(14) 2_656 .
Sr1 Sr1 O7 C11 -137.62(18) 2_646 .
Sr1 Sr1 O7 C11 -97.09(15) 3_666 .
O7 Sr1 O7 Sr1 172.98(9) 2_656 2_646
O5 Sr1 O7 Sr1 -10.8(5) . 2_646
O6 Sr1 O7 Sr1 -27.12(6) 2_646 2_646
O3 Sr1 O7 Sr1 -141.36(8) 2_656 2_646
O3 Sr1 O7 Sr1 47.38(7) . 2_646
O6 Sr1 O7 Sr1 142.67(11) . 2_646
O2 Sr1 O7 Sr1 -87.98(8) . 2_646
O5 Sr1 O7 Sr1 47.27(8) 3_666 2_646
Sr1 Sr1 O7 Sr1 174.59(7) 2_656 2_646
Sr1 Sr1 O7 Sr1 40.53(9) 3_666 2_646
O7 Sr1 O6 C11 -157.68(17) 2_656 .
O5 Sr1 O6 C11 168.78(15) . .
O6 Sr1 O6 C11 6.53(15) 2_646 .
O3 Sr1 O6 C11 -89.38(16) 2_656 .
O3 Sr1 O6 C11 59.74(16) . .
O7 Sr1 O6 C11 -5.01(14) . .
O2 Sr1 O6 C11 -82.56(17) . .
O5 Sr1 O6 C11 95.57(16) 3_666 .
Sr1 Sr1 O6 C11 -130.64(18) 2_656 .
Sr1 Sr1 O6 C11 17.15(15) 2_646 .
Sr1 Sr1 O6 C11 122.04(15) 3_666 .
O7 Sr1 O6 Sr1 -27.05(6) 2_656 2_656
O5 Sr1 O6 Sr1 -60.59(12) . 2_656
O6 Sr1 O6 Sr1 137.17(9) 2_646 2_656
O3 Sr1 O6 Sr1 41.25(6) 2_656 2_656
O3 Sr1 O6 Sr1 -169.63(8) . 2_656
O7 Sr1 O6 Sr1 125.63(10) . 2_656
O2 Sr1 O6 Sr1 48.07(10) . 2_656
O5 Sr1 O6 Sr1 -133.79(6) 3_666 2_656
Sr1 Sr1 O6 Sr1 147.79(6) 2_646 2_656
Sr1 Sr1 O6 Sr1 -107.32(5) 3_666 2_656
O8 C6 C9 C8 -179.9(4) . .
C5 C6 C9 C8 0.3(6) . .
C7 C8 C9 C6 -0.3(6) . .
Sr1 O7 C11 O6 -117.5(3) 2_646 .
Sr1 O7 C11 O6 -9.7(3) . .
Sr1 O7 C11 C2 65.7(4) 2_646 .
Sr1 O7 C11 C2 173.5(2) . .
Sr1 O6 C11 O7 -94.9(3) 2_656 .
Sr1 O6 C11 O7 9.8(3) . .
Sr1 O6 C11 C2 82.0(3) 2_656 .
Sr1 O6 C11 C2 -173.3(2) . .
N2 C2 C11 O7 169.8(2) . .
C1 C2 C11 O7 1.3(5) . .
N2 C2 C11 O6 -7.3(4) . .
C1 C2 C11 O6 -175.7(3) . .
C9 C6 O8 C10 0.8(6) . .
C5 C6 O8 C10 -179.3(3) . .
